data_2105259
loop_
_publ_author_name
'Britton, Doyle'
'Young, Jr, Victor G.'
'Noland, Wayland E.'
'Pinnow, Matthew J.'
'Clark, Christopher M.'

_publ_section_title
;
 Four polymorphs (polytypes) of 5,6-dimethylbenzofurazan 1-oxide
;
_journal_issue 5
_journal_name_full 'Acta Crystallographica Section B'
_journal_page_first 536
_journal_page_last 542
_journal_paper_doi 10.1107/S0108768112037457
_journal_volume 68
_journal_year 2012
_chemical_formula_moiety 'C8 H8 N2 O2'
_chemical_formula_sum 'C8 H8 N2 O2'
_chemical_formula_weight 164.16
_chemical_name_systematic
;
 5,6-benzfurazan 1-oxide - polymorph Z10
;
_space_group_IT_number 2
_symmetry_cell_setting triclinic
_symmetry_space_group_name_Hall '-P 1'
_symmetry_space_group_name_H-M 'P -1'
_atom_sites_solution_hydrogens geom
_atom_sites_solution_primary direct
_atom_sites_solution_secondary difmap
_audit_creation_method SHELXTL
_cell_angle_alpha 95.055(4)
_cell_angle_beta 97.969(4)
_cell_angle_gamma 90.742(4)
_cell_formula_units_Z 10
_cell_length_a 9.0136(18)
_cell_length_b 13.064(3)
_cell_length_c 16.567(3)
_cell_measurement_reflns_used 2747
_cell_measurement_temperature 173(2)
_cell_measurement_theta_max 27.1
_cell_measurement_theta_min 2.4
_cell_volume 1923.8(7)
_computing_cell_refinement 'SAINT (Bruker, 2003)'
_computing_data_collection 'SMART (Bruker, 2003)'
_computing_data_reduction SAINT
_computing_molecular_graphics SHELXTL
_computing_publication_material SHELXTL
_computing_structure_refinement SHELXTL
_computing_structure_solution 'SHELXTL (Sheldrick, 2008)'
_diffrn_ambient_temperature 173(2)
_diffrn_measured_fraction_theta_full 0.983
_diffrn_measured_fraction_theta_max 0.983
_diffrn_measurement_device_type
;
Bruker SMART 1K CCD area-detector diffractometer
;
_diffrn_measurement_method '\w scans'
_diffrn_radiation_monochromator graphite
_diffrn_radiation_source 'fine-focus sealed tube'
_diffrn_radiation_type MoK\a
_diffrn_radiation_wavelength 0.71073
_diffrn_reflns_av_R_equivalents 0.0542
_diffrn_reflns_av_sigmaI/netI 0.0952
_diffrn_reflns_limit_h_max 11
_diffrn_reflns_limit_h_min -11
_diffrn_reflns_limit_k_max 16
_diffrn_reflns_limit_k_min -16
_diffrn_reflns_limit_l_max 21
_diffrn_reflns_limit_l_min -21
_diffrn_reflns_number 22419
_diffrn_reflns_theta_full 27.54
_diffrn_reflns_theta_max 27.54
_diffrn_reflns_theta_min 1.57
_diffrn_standards_decay_% <1
_diffrn_standards_number 0
_exptl_absorpt_coefficient_mu 0.105
_exptl_absorpt_correction_T_max 0.98
_exptl_absorpt_correction_T_min 0.96
_exptl_absorpt_correction_type multi-scan
_exptl_absorpt_process_details
;
SADABS: Sheldrick, 2008; Blessing, 1995
;
_exptl_crystal_colour 'pale yellow'
_exptl_crystal_density_diffrn 1.417
_exptl_crystal_density_meas ?
_exptl_crystal_density_method 'not measured'
_exptl_crystal_description prism
_exptl_crystal_F_000 860
_exptl_crystal_size_max 0.40
_exptl_crystal_size_mid 0.35
_exptl_crystal_size_min 0.20
_refine_diff_density_max 1.177
_refine_diff_density_min -0.394
_refine_ls_extinction_method none
_refine_ls_goodness_of_fit_ref 0.969
_refine_ls_hydrogen_treatment constr
_refine_ls_matrix_type full
_refine_ls_number_parameters 756
_refine_ls_number_reflns 8722
_refine_ls_number_restraints 1440
_refine_ls_restrained_S_all 0.895
_refine_ls_R_factor_all 0.1925
_refine_ls_R_factor_gt 0.1143
_refine_ls_shift/su_max 0.005
_refine_ls_shift/su_mean 0.000
_refine_ls_structure_factor_coef Fsqd
_refine_ls_weighting_details 'calc w=1/[\s^2^(Fo^2^)+(0.1980P)^2^+0.0000P] where P=(Fo^2^+2Fc^2^)/3'
_refine_ls_weighting_scheme calc
_refine_ls_wR_factor_gt 0.2661
_refine_ls_wR_factor_ref 0.3381
_reflns_number_gt 3791
_reflns_number_total 8722
_reflns_threshold_expression >2sigma(I)
_cod_data_source_file ps5015.cif
_cod_data_source_block Z10
_cod_depositor_comments
;
The following automatic conversions were performed:

'_exptl_crystal_density_meas' value 'not measured' was changed to '?'
- the value is perceived as not measured.

Automatic conversion script
Id: cif_fix_values 3008 2015-01-20 13:52:24Z robertas 
;
_cod_original_cell_volume 1923.9(7)
_cod_original_sg_symbol_H-M P-1
_cod_database_code 2105259

loop_
_symmetry_equiv_pos_as_xyz
'x, y, z'
'-x, -y, -z'

loop_
_atom_site_type_symbol
_atom_site_label
_atom_site_fract_x
_atom_site_fract_y
_atom_site_fract_z
_atom_site_U_iso_or_equiv
_atom_site_adp_type
_atom_site_calc_flag
_atom_site_refinement_flags
_atom_site_occupancy
_atom_site_symmetry_multiplicity
_atom_site_disorder_assembly
_atom_site_disorder_group
C C11 -0.0692(5) 0.4871(2) 0.1077(9) 0.0257(10) Uani d PD 0.546(2) 1 A 1
C C12 -0.0633(5) 0.3792(2) 0.1012(9) 0.0230(10) Uani d PD 0.546(2) 1 A 1
C C13 0.0746(6) 0.3318(3) 0.0928(15) 0.0259(11) Uani d PD 0.546(2) 1 A 1
H H13 0.0807 0.2590 0.0877 0.031 Uiso calc PR 0.546(2) 1 A 1
C C14 0.1986(6) 0.3927(4) 0.0922(13) 0.0237(9) Uani d PD 0.546(2) 1 A 1
C C15 0.1888(7) 0.5049(4) 0.0961(15) 0.0238(8) Uani d PD 0.546(2) 1 A 1
C C16 0.0565(7) 0.5517(3) 0.1053(16) 0.0264(9) Uani d PD 0.546(2) 1 A 1
H H16 0.0496 0.6244 0.1099 0.032 Uiso calc PR 0.546(2) 1 A 1
C C17 0.3461(9) 0.3455(5) 0.081(2) 0.0348(9) Uani d PD 0.546(2) 1 A 1
H H17A 0.3356 0.2705 0.0790 0.052 Uiso calc PR 0.546(2) 1 A 1
H H17B 0.4214 0.3701 0.1279 0.052 Uiso calc PR 0.546(2) 1 A 1
H H17C 0.3778 0.3650 0.0306 0.052 Uiso calc PR 0.546(2) 1 A 1
C C18 0.3286(11) 0.5696(5) 0.096(3) 0.0372(8) Uani d PD 0.546(2) 1 A 1
H H18A 0.3036 0.6425 0.1001 0.056 Uiso calc PR 0.546(2) 1 A 1
H H18B 0.3711 0.5520 0.0458 0.056 Uiso calc PR 0.546(2) 1 A 1
H H18C 0.4020 0.5564 0.1436 0.056 Uiso calc PR 0.546(2) 1 A 1
N N11 -0.2096(3) 0.51036(18) 0.1178(3) 0.0303(9) Uani d PD 0.546(2) 1 A 1
N N12 -0.1963(4) 0.33506(19) 0.1045(3) 0.0320(10) Uani d PD 0.546(2) 1 A 1
O O11 -0.2762(3) 0.59255(18) 0.1268(2) 0.0431(10) Uani d PD 0.546(2) 1 A 1
O O12 -0.2920(3) 0.41516(18) 0.1151(2) 0.0361(8) Uani d PD 0.546(2) 1 A 1
C C31 0.1377(4) 0.3904(2) 0.3007(8) 0.0249(9) Uani d PD 0.598(3) 1 B 1
C C32 0.1451(4) 0.2826(2) 0.2958(7) 0.0265(10) Uani d PD 0.598(3) 1 B 1
C C33 0.2852(4) 0.2360(3) 0.2926(11) 0.0305(12) Uani d PD 0.598(3) 1 B 1
H H33 0.2920 0.1633 0.2867 0.037 Uiso calc PR 0.598(3) 1 B 1
C C34 0.4104(4) 0.2976(3) 0.2981(9) 0.0270(12) Uani d PD 0.598(3) 1 B 1
C C35 0.3998(4) 0.4098(3) 0.3022(9) 0.0270(6) Uani d PD 0.598(3) 1 B 1
C C36 0.2645(5) 0.4557(3) 0.3032(12) 0.0263(9) Uani d PD 0.598(3) 1 B 1
H H36 0.2562 0.5283 0.3055 0.032 Uiso calc PR 0.598(3) 1 B 1
C C37 0.5606(5) 0.2514(4) 0.2935(14) 0.0368(14) Uani d PD 0.598(3) 1 B 1
H H37A 0.5500 0.1763 0.2886 0.055 Uiso calc PR 0.598(3) 1 B 1
H H37B 0.6291 0.2743 0.3433 0.055 Uiso calc PR 0.598(3) 1 B 1
H H37C 0.6010 0.2734 0.2457 0.055 Uiso calc PR 0.598(3) 1 B 1
C C38 0.5383(4) 0.4747(4) 0.2997(8) 0.0316(18) Uani d PD 0.598(3) 1 B 1
H H38A 0.5139 0.5476 0.3057 0.047 Uiso calc PR 0.598(3) 1 B 1
H H38B 0.5754 0.4587 0.2472 0.047 Uiso calc PR 0.598(3) 1 B 1
H H38C 0.6158 0.4600 0.3445 0.047 Uiso calc PR 0.598(3) 1 B 1
N N31 -0.0053(3) 0.41285(18) 0.3049(3) 0.0305(9) Uani d PD 0.598(3) 1 B 1
N N32 0.0107(3) 0.23768(19) 0.2937(3) 0.0366(11) Uani d PD 0.598(3) 1 B 1
O O31 -0.0736(3) 0.49470(18) 0.3115(2) 0.0474(10) Uani d PD 0.598(3) 1 B 1
O O32 -0.0875(3) 0.31723(17) 0.2998(2) 0.0393(9) Uani d PD 0.598(3) 1 B 1
C C51 0.9965(3) 0.21124(18) 0.4933(3) 0.0236(7) Uani d PD 0.810(3) 1 C 1
C C52 0.9921(3) 0.31917(17) 0.5004(3) 0.0234(7) Uani d PD 0.810(3) 1 C 1
C C53 0.8548(3) 0.3674(2) 0.5091(5) 0.0265(7) Uani d PD 0.810(3) 1 C 1
H H53 0.8496 0.4402 0.5143 0.032 Uiso calc PR 0.810(3) 1 C 1
C C54 0.7301(3) 0.3072(2) 0.5098(5) 0.0223(6) Uani d PD 0.810(3) 1 C 1
C C55 0.7371(3) 0.1948(2) 0.5016(5) 0.0223(8) Uani d PD 0.810(3) 1 C 1
C C56 0.8693(3) 0.1473(2) 0.4938(5) 0.0249(8) Uani d PD 0.810(3) 1 C 1
H H56 0.8753 0.0745 0.4888 0.030 Uiso calc PR 0.810(3) 1 C 1
C C57 0.5821(4) 0.3552(3) 0.5177(6) 0.0327(8) Uani d PD 0.810(3) 1 C 1
H H57A 0.5945 0.4302 0.5226 0.049 Uiso calc PR 0.810(3) 1 C 1
H H57B 0.5449 0.3336 0.5666 0.049 Uiso calc PR 0.810(3) 1 C 1
H H57C 0.5102 0.3331 0.4692 0.049 Uiso calc PR 0.810(3) 1 C 1
C C58 0.5971(5) 0.1310(3) 0.5029(10) 0.0353(13) Uani d PD 0.810(3) 1 C 1
H H58A 0.6204 0.0579 0.4970 0.053 Uiso calc PR 0.810(3) 1 C 1
H H58B 0.5210 0.1464 0.4577 0.053 Uiso calc PR 0.810(3) 1 C 1
H H58C 0.5588 0.1472 0.5550 0.053 Uiso calc PR 0.810(3) 1 C 1
N N51 1.1376(2) 0.18727(16) 0.48532(18) 0.0290(7) Uani d PD 0.810(3) 1 C 1
N N52 1.1257(2) 0.36267(16) 0.49752(19) 0.0327(7) Uani d PD 0.810(3) 1 C 1
O O51 1.2037(2) 0.10475(13) 0.47714(14) 0.0405(7) Uani d PD 0.810(3) 1 C 1
O O52 1.22086(18) 0.28206(14) 0.48775(14) 0.0333(6) Uani d PD 0.810(3) 1 C 1
C C41 0.8640(4) 0.1857(2) 0.7114(8) 0.0316(11) Uani d PD 0.545(2) 1 D 1
C C42 0.8685(4) 0.0778(2) 0.7038(7) 0.0266(10) Uani d PD 0.545(2) 1 D 1
C C43 1.0052(6) 0.0298(3) 0.6932(13) 0.0320(9) Uani d PD 0.545(2) 1 D 1
H H43 1.0096 -0.0430 0.6852 0.038 Uiso calc PR 0.545(2) 1 D 1
C C44 1.1306(5) 0.0900(3) 0.6948(12) 0.0269(13) Uani d PD 0.545(2) 1 D 1
C C45 1.1243(5) 0.2024(3) 0.7055(9) 0.0242(17) Uani d PD 0.545(2) 1 D 1
C C46 0.9921(5) 0.2498(3) 0.7140(9) 0.0286(17) Uani d PD 0.545(2) 1 D 1
H H46 0.9869 0.3225 0.7212 0.034 Uiso calc PR 0.545(2) 1 D 1
C C47 1.2761(9) 0.0425(5) 0.6802(19) 0.0406(10) Uani d PD 0.545(2) 1 D 1
H H47A 1.2633 -0.0325 0.6733 0.061 Uiso calc PR 0.545(2) 1 D 1
H H47B 1.3528 0.0623 0.7272 0.061 Uiso calc PR 0.545(2) 1 D 1
H H47C 1.3075 0.0667 0.6307 0.061 Uiso calc PR 0.545(2) 1 D 1
C C48 1.2632(8) 0.2665(5) 0.7020(17) 0.038(2) Uani d PD 0.545(2) 1 D 1
H H48A 1.2407 0.3395 0.7104 0.056 Uiso calc PR 0.545(2) 1 D 1
H H48B 1.2966 0.2522 0.6484 0.056 Uiso calc PR 0.545(2) 1 D 1
H H48C 1.3426 0.2493 0.7450 0.056 Uiso calc PR 0.545(2) 1 D 1
N N41 0.7228(3) 0.20946(19) 0.7193(3) 0.0341(10) Uani d PD 0.545(2) 1 D 1
N N42 0.7346(4) 0.03409(19) 0.7056(4) 0.0370(10) Uani d PD 0.545(2) 1 D 1
O O41 0.6561(3) 0.29187(18) 0.7263(2) 0.0466(11) Uani d PD 0.545(2) 1 D 1
O O42 0.6396(3) 0.11456(18) 0.7166(3) 0.0445(9) Uani d PD 0.545(2) 1 D 1
C C21 0.0707(3) 0.0891(2) 0.9044(7) 0.0234(9) Uani d PD 0.619(3) 1 E 1
C C22 0.0775(3) -0.0187(2) 0.8974(5) 0.0240(9) Uani d PD 0.619(3) 1 E 1
C C23 0.2177(4) -0.0654(3) 0.8949(7) 0.0260(12) Uani d PD 0.619(3) 1 E 1
H H23 0.2251 -0.1380 0.8913 0.031 Uiso calc PR 0.619(3) 1 E 1
C C24 0.3423(4) -0.0038(3) 0.8976(7) 0.0205(11) Uani d PD 0.619(3) 1 E 1
C C25 0.3330(4) 0.1084(3) 0.9067(7) 0.0189(14) Uani d PD 0.619(3) 1 E 1
C C26 0.1976(4) 0.1544(3) 0.9073(11) 0.0242(10) Uani d PD 0.619(3) 1 E 1
H H26 0.1894 0.2270 0.9096 0.029 Uiso calc PR 0.619(3) 1 E 1
C C27 0.4906(6) -0.0500(4) 0.8873(16) 0.0330(8) Uani d PD 0.619(3) 1 E 1
H H27A 0.4802 -0.1251 0.8828 0.050 Uiso calc PR 0.619(3) 1 E 1
H H27B 0.5644 -0.0270 0.9348 0.050 Uiso calc PR 0.619(3) 1 E 1
H H27C 0.5240 -0.0281 0.8375 0.050 Uiso calc PR 0.619(3) 1 E 1
C C28 0.4730(5) 0.1738(4) 0.9097(11) 0.0306(19) Uani d PD 0.619(3) 1 E 1
H H28A 0.4478 0.2466 0.9150 0.046 Uiso calc PR 0.619(3) 1 E 1
H H28B 0.5170 0.1583 0.8592 0.046 Uiso calc PR 0.619(3) 1 E 1
H H28C 0.5453 0.1589 0.9568 0.046 Uiso calc PR 0.619(3) 1 E 1
N N21 -0.0722(3) 0.11152(18) 0.9087(3) 0.0290(8) Uani d PD 0.619(3) 1 E 1
N N22 -0.0565(3) -0.06365(18) 0.8966(3) 0.0339(10) Uani d PD 0.619(3) 1 E 1
O O21 -0.1410(3) 0.19329(17) 0.9143(2) 0.0429(9) Uani d PD 0.619(3) 1 E 1
O O22 -0.1544(2) 0.01588(17) 0.9037(2) 0.0371(8) Uani d PD 0.619(3) 1 E 1
C C21A 0.0644(5) 0.0113(3) 0.8959(9) 0.0240(9) Uani d PD 0.381(3) 1 E 2
C C22A 0.0698(5) 0.1194(3) 0.9030(12) 0.0234(9) Uani d PD 0.381(3) 1 E 2
C C23A 0.2084(7) 0.1717(4) 0.9032(19) 0.0242(10) Uani d PD 0.381(3) 1 E 2
H H23A 0.2151 0.2446 0.9099 0.029 Uiso calc PR 0.381(3) 1 E 2
C C24A 0.3321(6) 0.1151(5) 0.8937(13) 0.0189(14) Uani d PD 0.381(3) 1 E 2
C C25A 0.3243(5) 0.0025(5) 0.8873(13) 0.0205(11) Uani d PD 0.381(3) 1 E 2
C C26A 0.1907(6) -0.0489(4) 0.8863(12) 0.0260(12) Uani d PD 0.381(3) 1 E 2
H H26A 0.1833 -0.1218 0.8793 0.031 Uiso calc PR 0.381(3) 1 E 2
C C27A 0.4819(8) 0.1674(6) 0.896(2) 0.0306(19) Uani d PD 0.381(3) 1 E 2
H H27D 0.4704 0.2421 0.9011 0.046 Uiso calc PR 0.381(3) 1 E 2
H H27E 0.5232 0.1466 0.8457 0.046 Uiso calc PR 0.381(3) 1 E 2
H H27F 0.5501 0.1478 0.9433 0.046 Uiso calc PR 0.381(3) 1 E 2
C C28A 0.4668(8) -0.0569(6) 0.889(3) 0.0330(8) Uani d PD 0.381(3) 1 E 2
H H28D 0.4426 -0.1307 0.8834 0.050 Uiso calc PR 0.381(3) 1 E 2
H H28E 0.5320 -0.0384 0.9405 0.050 Uiso calc PR 0.381(3) 1 E 2
H H28F 0.5184 -0.0401 0.8430 0.050 Uiso calc PR 0.381(3) 1 E 2
N N21A -0.0786(4) -0.0168(2) 0.8955(6) 0.0339(10) Uani d PD 0.381(3) 1 E 2
N N22A -0.0653(5) 0.1589(2) 0.9056(5) 0.0290(8) Uani d PD 0.381(3) 1 E 2
O O21A -0.1459(5) -0.1013(2) 0.8916(4) 0.0470(15) Uani d PD 0.381(3) 1 E 2
O O22A -0.1624(4) 0.0755(2) 0.9013(4) 0.0371(8) Uani d PD 0.381(3) 1 E 2
C C41A 0.8553(5) 0.1095(3) 0.7009(8) 0.0266(10) Uani d PD 0.455(2) 1 D 2
C C42A 0.8653(5) 0.2175(3) 0.7082(10) 0.0316(11) Uani d PD 0.455(2) 1 D 2
C C43A 1.0028(6) 0.2668(3) 0.7007(11) 0.0286(17) Uani d PD 0.455(2) 1 D 2
H H43A 1.0107 0.3396 0.7028 0.034 Uiso calc PR 0.455(2) 1 D 2
C C44A 1.1237(6) 0.2077(4) 0.6903(11) 0.0242(17) Uani d PD 0.455(2) 1 D 2
C C45A 1.1124(7) 0.0953(4) 0.6867(14) 0.0269(13) Uani d PD 0.455(2) 1 D 2
C C46A 0.9796(7) 0.0467(3) 0.6928(16) 0.0320(9) Uani d PD 0.455(2) 1 D 2
H H46A 0.9714 -0.0260 0.6916 0.038 Uiso calc PR 0.455(2) 1 D 2
C C47A 1.2743(9) 0.2571(6) 0.689(2) 0.038(2) Uani d PD 0.455(2) 1 D 2
H H47D 1.2646 0.3319 0.6905 0.056 Uiso calc PR 0.455(2) 1 D 2
H H47E 1.3134 0.2317 0.6388 0.056 Uiso calc PR 0.455(2) 1 D 2
H H47F 1.3434 0.2401 0.7367 0.056 Uiso calc PR 0.455(2) 1 D 2
C C48A 1.2515(10) 0.0333(6) 0.683(2) 0.0406(10) Uani d PD 0.455(2) 1 D 2
H H48D 1.2260 -0.0399 0.6828 0.061 Uiso calc PR 0.455(2) 1 D 2
H H48E 1.3260 0.0547 0.7304 0.061 Uiso calc PR 0.455(2) 1 D 2
H H48F 1.2929 0.0446 0.6325 0.061 Uiso calc PR 0.455(2) 1 D 2
N N41A 0.7140(4) 0.0843(2) 0.7081(4) 0.0370(10) Uani d PD 0.455(2) 1 D 2
N N42A 0.7343(5) 0.2598(2) 0.7177(4) 0.0341(10) Uani d PD 0.455(2) 1 D 2
O O41A 0.6438(4) 0.0012(2) 0.7057(3) 0.0527(14) Uani d PD 0.455(2) 1 D 2
O O42A 0.6350(4) 0.1783(2) 0.7169(3) 0.0445(9) Uani d PD 0.455(2) 1 D 2
C C51A 1.0041(7) 0.2898(4) 0.4978(12) 0.0234(7) Uani d PD 0.190(3) 1 C 2
C C52A 0.9953(7) 0.1819(4) 0.4940(12) 0.0236(7) Uani d PD 0.190(3) 1 C 2
C C53A 0.8580(11) 0.1328(6) 0.502(2) 0.0249(8) Uani d PD 0.190(3) 1 C 2
H H53A 0.8508 0.0601 0.5019 0.030 Uiso calc PR 0.190(3) 1 C 2
C C54A 0.7360(10) 0.1918(7) 0.510(2) 0.0223(8) Uani d PD 0.190(3) 1 C 2
C C55A 0.7463(8) 0.3040(6) 0.510(2) 0.0223(6) Uani d PD 0.190(3) 1 C 2
C C56A 0.8802(10) 0.3526(5) 0.507(2) 0.0265(7) Uani d PD 0.190(3) 1 C 2
H H56A 0.8894 0.4255 0.5101 0.032 Uiso calc PR 0.190(3) 1 C 2
C C57A 0.5856(18) 0.1423(9) 0.511(5) 0.0353(13) Uani d PD 0.190(3) 1 C 2
H H57D 0.5958 0.0677 0.5113 0.053 Uiso calc PR 0.190(3) 1 C 2
H H57E 0.5172 0.1577 0.4627 0.053 Uiso calc PR 0.190(3) 1 C 2
H H57F 0.5453 0.1692 0.5607 0.053 Uiso calc PR 0.190(3) 1 C 2
C C58A 0.6101(13) 0.3667(9) 0.521(3) 0.0327(8) Uani d PD 0.190(3) 1 C 2
H H58D 0.6346 0.4396 0.5190 0.049 Uiso calc PR 0.190(3) 1 C 2
H H58E 0.5786 0.3564 0.5742 0.049 Uiso calc PR 0.190(3) 1 C 2
H H58F 0.5285 0.3448 0.4773 0.049 Uiso calc PR 0.190(3) 1 C 2
N N51A 1.1471(6) 0.3150(4) 0.4949(10) 0.0327(7) Uani d PD 0.190(3) 1 C 2
N N52A 1.1267(8) 0.1395(4) 0.4853(9) 0.0290(7) Uani d PD 0.190(3) 1 C 2
O O51A 1.2177(7) 0.3982(4) 0.4986(6) 0.039(3) Uani d PD 0.190(3) 1 C 2
O O52A 1.2269(6) 0.2210(4) 0.4884(7) 0.0333(6) Uani d PD 0.190(3) 1 C 2
C C31A 0.1331(5) 0.3137(3) 0.2934(11) 0.0265(10) Uani d PD 0.402(3) 1 B 2
C C32A 0.1404(5) 0.4217(3) 0.3035(12) 0.0249(9) Uani d PD 0.402(3) 1 B 2
C C33A 0.2806(7) 0.4733(4) 0.3079(19) 0.0263(9) Uani d PD 0.402(3) 1 B 2
H H33A 0.2880 0.5462 0.3149 0.032 Uiso calc PR 0.402(3) 1 B 2
C C34A 0.4051(5) 0.4163(5) 0.3017(13) 0.0270(6) Uani d PD 0.402(3) 1 B 2
C C35A 0.3944(6) 0.3037(5) 0.2893(14) 0.0270(12) Uani d PD 0.402(3) 1 B 2
C C36A 0.2601(6) 0.2529(4) 0.2875(18) 0.0305(12) Uani d PD 0.402(3) 1 B 2
H H36A 0.2527 0.1799 0.2825 0.037 Uiso calc PR 0.402(3) 1 B 2
C C37A 0.5577(6) 0.4671(6) 0.3156(13) 0.0316(18) Uani d PD 0.402(3) 1 B 2
H H37D 0.5477 0.5419 0.3185 0.047 Uiso calc PR 0.402(3) 1 B 2
H H37E 0.6124 0.4446 0.2703 0.047 Uiso calc PR 0.402(3) 1 B 2
H H37F 0.6128 0.4479 0.3671 0.047 Uiso calc PR 0.402(3) 1 B 2
C C38A 0.5352(7) 0.2433(6) 0.286(2) 0.0368(14) Uani d PD 0.402(3) 1 B 2
H H38D 0.5102 0.1696 0.2819 0.055 Uiso calc PR 0.402(3) 1 B 2
H H38E 0.6051 0.2615 0.3366 0.055 Uiso calc PR 0.402(3) 1 B 2
H H38F 0.5819 0.2596 0.2389 0.055 Uiso calc PR 0.402(3) 1 B 2
N N31A -0.0102(4) 0.2862(2) 0.2928(6) 0.0366(11) Uani d PD 0.402(3) 1 B 2
N N32A 0.0055(5) 0.4619(2) 0.3052(6) 0.0305(9) Uani d PD 0.402(3) 1 B 2
O O31A -0.0781(5) 0.2020(2) 0.2896(3) 0.0481(15) Uani d PD 0.402(3) 1 B 2
O O32A -0.0928(4) 0.3789(2) 0.2995(4) 0.0393(9) Uani d PD 0.402(3) 1 B 2
C C11A -0.0768(6) 0.4118(3) 0.1024(11) 0.0230(10) Uani d PD 0.454(2) 1 A 2
C C12A -0.0671(6) 0.5198(3) 0.1114(12) 0.0257(10) Uani d PD 0.454(2) 1 A 2
C C13A 0.0722(9) 0.5699(4) 0.109(2) 0.0264(9) Uani d PD 0.454(2) 1 A 2
H H13A 0.0806 0.6428 0.1138 0.032 Uiso calc PR 0.454(2) 1 A 2
C C14A 0.1943(8) 0.5113(4) 0.1004(18) 0.0238(8) Uani d PD 0.454(2) 1 A 2
C C15A 0.1806(7) 0.3989(4) 0.0886(16) 0.0237(9) Uani d PD 0.454(2) 1 A 2
C C16A 0.0466(8) 0.3496(4) 0.0908(18) 0.0259(11) Uani d PD 0.454(2) 1 A 2
H H16A 0.0370 0.2767 0.0848 0.031 Uiso calc PR 0.454(2) 1 A 2
C C17A 0.3433(13) 0.5613(6) 0.096(3) 0.0372(8) Uani d PD 0.454(2) 1 A 2
H H17D 0.3352 0.6362 0.1040 0.056 Uiso calc PR 0.454(2) 1 A 2
H H17E 0.3740 0.5421 0.0425 0.056 Uiso calc PR 0.454(2) 1 A 2
H H17F 0.4180 0.5384 0.1392 0.056 Uiso calc PR 0.454(2) 1 A 2
C C18A 0.3186(11) 0.3368(6) 0.081(3) 0.0348(9) Uani d PD 0.454(2) 1 A 2
H H18D 0.2912 0.2634 0.0744 0.052 Uiso calc PR 0.454(2) 1 A 2
H H18E 0.3916 0.3517 0.1304 0.052 Uiso calc PR 0.454(2) 1 A 2
H H18F 0.3628 0.3550 0.0332 0.052 Uiso calc PR 0.454(2) 1 A 2
N N11A -0.2188(4) 0.3860(2) 0.1075(4) 0.0320(10) Uani d PD 0.454(2) 1 A 2
N N12A -0.1998(4) 0.5616(2) 0.1178(4) 0.0303(9) Uani d PD 0.454(2) 1 A 2
O O11A -0.2879(4) 0.3026(2) 0.1059(3) 0.0456(12) Uani d PD 0.454(2) 1 A 2
O O12A -0.2983(4) 0.4797(2) 0.1171(3) 0.0361(8) Uani d PD 0.454(2) 1 A 2

loop_
_atom_site_aniso_label
_atom_site_aniso_U_11
_atom_site_aniso_U_22
_atom_site_aniso_U_33
_atom_site_aniso_U_12
_atom_site_aniso_U_13
_atom_site_aniso_U_23
C11 0.0274(16) 0.027(3) 0.0214(18) 0.003(2) 0.0026(12) -0.004(5)
C12 0.0267(18) 0.018(3) 0.0251(15) 0.001(2) 0.0036(16) 0.007(5)
C13 0.030(3) 0.0190(19) 0.0281(17) 0.0035(18) -0.003(4) 0.008(4)
C14 0.0247(18) 0.0259(15) 0.0196(19) 0.0028(12) -0.002(2) 0.0038(14)
C15 0.0252(14) 0.0238(14) 0.022(2) -0.0038(11) 0.0020(13) 0.0022(15)
C16 0.034(2) 0.0169(19) 0.026(2) -0.0013(16) 0.000(3) -0.001(4)
C17 0.031(3) 0.0380(19) 0.0346(16) 0.0095(18) 0.003(5) 0.000(3)
C18 0.026(2) 0.0384(19) 0.0474(17) -0.0097(14) 0.005(4) 0.005(3)
N11 0.0353(19) 0.023(3) 0.0325(15) 0.006(3) 0.0050(13) 0.001(3)
N12 0.033(2) 0.027(3) 0.0362(16) -0.002(2) 0.0045(15) 0.006(3)
O11 0.035(2) 0.035(2) 0.061(2) 0.0174(17) 0.0122(18) -0.0011(17)
O12 0.0265(14) 0.037(2) 0.0465(15) -0.0016(18) 0.0083(12) 0.006(2)
C31 0.0270(16) 0.020(3) 0.0255(16) -0.0046(17) 0.0019(11) -0.004(4)
C32 0.0347(18) 0.019(3) 0.0269(16) 0.0032(18) 0.0024(15) 0.011(4)
C33 0.035(2) 0.0246(19) 0.031(3) 0.0002(16) -0.004(3) 0.008(3)
C34 0.0291(17) 0.0297(16) 0.021(3) 0.0069(12) -0.0043(19) 0.0063(14)
C35 0.0263(15) 0.0329(16) 0.0213(13) -0.0080(11) 0.0023(11) 0.0021(13)
C36 0.0353(18) 0.0158(18) 0.026(2) -0.0055(14) 0.000(2) -0.002(3)
C37 0.022(2) 0.045(2) 0.039(4) 0.0000(17) -0.006(4) -0.005(2)
C38 0.0285(19) 0.041(2) 0.024(5) -0.0034(15) -0.003(2) 0.0069(18)
N31 0.0223(16) 0.037(3) 0.0321(14) -0.005(2) 0.0030(12) 0.003(3)
N32 0.030(2) 0.040(3) 0.0417(16) -0.007(2) 0.0051(15) 0.015(3)
O31 0.035(2) 0.047(2) 0.063(2) 0.0214(17) 0.0108(17) 0.0097(17)
O32 0.0235(14) 0.047(3) 0.0489(15) -0.0082(18) 0.0042(11) 0.012(2)
C51 0.0234(15) 0.0252(19) 0.0215(13) 0.0016(13) 0.0014(10) 0.0009(17)
C52 0.0255(16) 0.0204(18) 0.0240(14) 0.0001(13) 0.0024(11) 0.0031(17)
C53 0.0311(18) 0.0182(15) 0.0296(15) -0.0007(12) 0.0024(19) 0.0022(16)
C54 0.0255(15) 0.0203(13) 0.0206(12) 0.0020(11) 0.0018(13) 0.0012(10)
C55 0.0224(13) 0.0233(14) 0.021(2) -0.0041(10) 0.0029(10) 0.0014(10)
C56 0.0287(15) 0.0205(15) 0.026(2) -0.0005(12) 0.0033(12) 0.0040(15)
C57 0.0258(19) 0.0321(17) 0.0377(17) 0.0045(14) 0.001(3) -0.0058(17)
C58 0.0312(17) 0.0292(17) 0.046(4) -0.0095(13) 0.0104(17) 0.001(2)
N51 0.0265(14) 0.0273(17) 0.0325(13) 0.0005(15) 0.0020(11) 0.0023(16)
N52 0.0311(17) 0.0252(19) 0.0423(15) -0.0029(15) 0.0066(12) 0.0041(16)
O51 0.0329(14) 0.0320(14) 0.0572(16) 0.0155(11) 0.0068(12) 0.0046(11)
O52 0.0225(12) 0.0318(16) 0.0467(13) -0.0022(11) 0.0065(10) 0.0076(13)
C41 0.0309(17) 0.040(3) 0.0249(17) 0.008(2) 0.0033(12) 0.007(4)
C42 0.0332(19) 0.018(3) 0.0294(17) 0.0074(19) 0.0004(16) 0.014(3)
C43 0.041(2) 0.0250(19) 0.0293(15) -0.0011(17) 0.001(3) 0.007(3)
C44 0.0278(18) 0.0314(16) 0.020(3) 0.0067(13) -0.006(2) 0.0069(14)
C45 0.0345(15) 0.0286(15) 0.010(5) -0.0053(12) 0.0019(13) 0.0073(14)
C46 0.049(2) 0.028(2) 0.012(4) 0.0117(16) 0.0078(15) 0.014(3)
C47 0.041(3) 0.044(2) 0.037(2) 0.0088(19) 0.006(4) 0.001(3)
C48 0.042(2) 0.039(2) 0.033(8) -0.0066(16) 0.0104(19) -0.001(3)
N41 0.045(2) 0.023(3) 0.0361(16) 0.008(3) 0.0067(14) 0.007(3)
N42 0.046(2) 0.020(3) 0.0451(18) -0.004(3) 0.0077(17) 0.001(3)
O41 0.040(2) 0.032(2) 0.068(3) 0.0159(17) 0.0092(19) 0.0027(18)
O42 0.0329(16) 0.043(2) 0.0580(17) -0.008(2) 0.0080(13) 0.005(3)
C21 0.0235(15) 0.024(3) 0.0227(14) -0.0008(16) 0.0015(10) 0.004(3)
C22 0.0252(16) 0.021(2) 0.0259(14) -0.0029(16) 0.0006(13) 0.009(3)
C23 0.028(2) 0.0210(18) 0.027(3) 0.0003(15) -0.007(3) 0.011(2)
C24 0.0227(16) 0.0218(14) 0.015(3) 0.0025(11) -0.0058(19) 0.0031(13)
C25 0.0229(13) 0.0260(14) 0.009(4) -0.0042(11) 0.0039(11) 0.0054(13)
C26 0.0284(16) 0.0168(17) 0.028(2) -0.0009(13) 0.0047(15) 0.004(3)
C27 0.025(2) 0.0382(18) 0.0355(17) 0.0048(15) 0.004(4) -0.0011(19)
C28 0.0288(16) 0.0345(17) 0.029(6) -0.0103(13) 0.0126(15) -0.0049(18)
N21 0.0277(16) 0.026(3) 0.0355(15) 0.006(2) 0.0056(12) 0.014(2)
N22 0.031(2) 0.031(3) 0.0393(16) -0.006(2) 0.0015(15) 0.007(3)
O21 0.0293(19) 0.0361(19) 0.065(2) 0.0151(15) 0.0087(16) 0.0090(16)
O22 0.0188(13) 0.042(2) 0.0518(15) -0.0082(16) 0.0063(11) 0.013(2)
C21A 0.0252(16) 0.021(2) 0.0259(14) -0.0029(16) 0.0006(13) 0.009(3)
C22A 0.0235(15) 0.024(3) 0.0227(14) -0.0008(16) 0.0015(10) 0.004(3)
C23A 0.0284(16) 0.0168(17) 0.028(2) -0.0009(13) 0.0047(15) 0.004(3)
C24A 0.0229(13) 0.0260(14) 0.009(4) -0.0042(11) 0.0039(11) 0.0054(13)
C25A 0.0227(16) 0.0218(14) 0.015(3) 0.0025(11) -0.0058(19) 0.0031(13)
C26A 0.028(2) 0.0210(18) 0.027(3) 0.0003(15) -0.007(3) 0.011(2)
C27A 0.0288(16) 0.0345(17) 0.029(6) -0.0103(13) 0.0126(15) -0.0049(18)
C28A 0.025(2) 0.0382(18) 0.0355(17) 0.0048(15) 0.004(4) -0.0011(19)
N21A 0.031(2) 0.031(3) 0.0393(16) -0.006(2) 0.0015(15) 0.007(3)
N22A 0.0277(16) 0.026(3) 0.0355(15) 0.006(2) 0.0056(12) 0.014(2)
O21A 0.038(4) 0.029(3) 0.075(4) -0.015(2) 0.007(3) 0.012(3)
O22A 0.0188(13) 0.042(2) 0.0518(15) -0.0082(16) 0.0063(11) 0.013(2)
C41A 0.0332(19) 0.018(3) 0.0294(17) 0.0074(19) 0.0004(16) 0.014(3)
C42A 0.0309(17) 0.040(3) 0.0249(17) 0.008(2) 0.0033(12) 0.007(4)
C43A 0.049(2) 0.028(2) 0.012(4) 0.0117(16) 0.0078(15) 0.014(3)
C44A 0.0345(15) 0.0286(15) 0.010(5) -0.0053(12) 0.0019(13) 0.0073(14)
C45A 0.0278(18) 0.0314(16) 0.020(3) 0.0067(13) -0.006(2) 0.0069(14)
C46A 0.041(2) 0.0250(19) 0.0293(15) -0.0011(17) 0.001(3) 0.007(3)
C47A 0.042(2) 0.039(2) 0.033(8) -0.0066(16) 0.0104(19) -0.001(3)
C48A 0.041(3) 0.044(2) 0.037(2) 0.0088(19) 0.006(4) 0.001(3)
N41A 0.046(2) 0.020(3) 0.0451(18) -0.004(3) 0.0077(17) 0.001(3)
N42A 0.045(2) 0.023(3) 0.0361(16) 0.008(3) 0.0067(14) 0.007(3)
O41A 0.040(3) 0.041(3) 0.079(3) -0.012(2) 0.012(3) 0.013(2)
O42A 0.0329(16) 0.043(2) 0.0580(17) -0.008(2) 0.0080(13) 0.005(3)
C51A 0.0255(16) 0.0204(18) 0.0240(14) 0.0001(13) 0.0024(11) 0.0031(17)
C52A 0.0234(15) 0.0252(19) 0.0215(13) 0.0016(13) 0.0014(10) 0.0009(17)
C53A 0.0287(15) 0.0205(15) 0.026(2) -0.0005(12) 0.0033(12) 0.0040(15)
C54A 0.0224(13) 0.0233(14) 0.021(2) -0.0041(10) 0.0029(10) 0.0014(10)
C55A 0.0255(15) 0.0203(13) 0.0206(12) 0.0020(11) 0.0018(13) 0.0012(10)
C56A 0.0311(18) 0.0182(15) 0.0296(15) -0.0007(12) 0.0024(19) 0.0022(16)
C57A 0.0312(17) 0.0292(17) 0.046(4) -0.0095(13) 0.0104(17) 0.001(2)
C58A 0.0258(19) 0.0321(17) 0.0377(17) 0.0045(14) 0.001(3) -0.0058(17)
N51A 0.0311(17) 0.0252(19) 0.0423(15) -0.0029(15) 0.0066(12) 0.0041(16)
N52A 0.0265(14) 0.0273(17) 0.0325(13) 0.0005(15) 0.0020(11) 0.0023(16)
O51A 0.024(6) 0.022(5) 0.077(8) -0.004(4) 0.021(5) 0.022(5)
O52A 0.0225(12) 0.0318(16) 0.0467(13) -0.0022(11) 0.0065(10) 0.0076(13)
C31A 0.0347(18) 0.019(3) 0.0269(16) 0.0032(18) 0.0024(15) 0.011(4)
C32A 0.0270(16) 0.020(3) 0.0255(16) -0.0046(17) 0.0019(11) -0.004(4)
C33A 0.0353(18) 0.0158(18) 0.026(2) -0.0055(14) 0.000(2) -0.002(3)
C34A 0.0263(15) 0.0329(16) 0.0213(13) -0.0080(11) 0.0023(11) 0.0021(13)
C35A 0.0291(17) 0.0297(16) 0.021(3) 0.0069(12) -0.0043(19) 0.0063(14)
C36A 0.035(2) 0.0246(19) 0.031(3) 0.0002(16) -0.004(3) 0.008(3)
C37A 0.0285(19) 0.041(2) 0.024(5) -0.0034(15) -0.003(2) 0.0069(18)
C38A 0.022(2) 0.045(2) 0.039(4) 0.0000(17) -0.006(4) -0.005(2)
N31A 0.030(2) 0.040(3) 0.0417(16) -0.007(2) 0.0051(15) 0.015(3)
N32A 0.0223(16) 0.037(3) 0.0321(14) -0.005(2) 0.0030(12) 0.003(3)
O31A 0.048(4) 0.029(3) 0.068(4) -0.013(2) 0.005(3) 0.014(2)
O32A 0.0235(14) 0.047(3) 0.0489(15) -0.0082(18) 0.0042(11) 0.012(2)
C11A 0.0267(18) 0.018(3) 0.0251(15) 0.001(2) 0.0036(16) 0.007(5)
C12A 0.0274(16) 0.027(3) 0.0214(18) 0.003(2) 0.0026(12) -0.004(5)
C13A 0.034(2) 0.0169(19) 0.026(2) -0.0013(16) 0.000(3) -0.001(4)
C14A 0.0252(14) 0.0238(14) 0.022(2) -0.0038(11) 0.0020(13) 0.0022(15)
C15A 0.0247(18) 0.0259(15) 0.0196(19) 0.0028(12) -0.002(2) 0.0038(14)
C16A 0.030(3) 0.0190(19) 0.0281(17) 0.0035(18) -0.003(4) 0.008(4)
C17A 0.026(2) 0.0384(19) 0.0474(17) -0.0097(14) 0.005(4) 0.005(3)
C18A 0.031(3) 0.0380(19) 0.0346(16) 0.0095(18) 0.003(5) 0.000(3)
N11A 0.033(2) 0.027(3) 0.0362(16) -0.002(2) 0.0045(15) 0.006(3)
N12A 0.0353(19) 0.023(3) 0.0325(15) 0.006(3) 0.0050(13) 0.001(3)
O11A 0.028(3) 0.036(3) 0.075(3) -0.012(2) 0.010(2) 0.013(2)
O12A 0.0265(14) 0.037(2) 0.0465(15) -0.0016(18) 0.0083(12) 0.006(2)

loop_
_atom_type_symbol
_atom_type_description
_atom_type_scat_dispersion_real
_atom_type_scat_dispersion_imag
_atom_type_scat_source
C C 0.0033 0.0016 'International Tables Vol C Tables 4.2.6.8 and 6.1.1.4'
H H 0.0000 0.0000 'International Tables Vol C Tables 4.2.6.8 and 6.1.1.4'
N N 0.0061 0.0033 'International Tables Vol C Tables 4.2.6.8 and 6.1.1.4'
O O 0.0106 0.0060 'International Tables Vol C Tables 4.2.6.8 and 6.1.1.4'

loop_
_geom_angle_atom_site_label_1
_geom_angle_atom_site_label_2
_geom_angle_atom_site_label_3
_geom_angle
N11 C11 C12 106.5(2)
N11 C11 C16 130.3(2)
C12 C11 C16 123.1(2)
N12 C12 C11 112.1(2)
N12 C12 C13 128.6(2)
C11 C12 C13 119.3(2)
C14 C13 C12 118.7(2)
C14 C13 H13 120.7
C12 C13 H13 120.7
C13 C14 C15 121.0(3)
C13 C14 C17 120.4(2)
C15 C14 C17 118.5(3)
C16 C15 C14 120.7(3)
C16 C15 C18 119.6(2)
C14 C15 C18 119.5(3)
C15 C16 C11 117.0(2)
C15 C16 H16 121.5
C11 C16 H16 121.5
C14 C17 H17A 109.5
C14 C17 H17B 109.5
H17A C17 H17B 109.5
C14 C17 H17C 109.5
H17A C17 H17C 109.5
H17B C17 H17C 109.5
C15 C18 H18A 109.5
C15 C18 H18B 109.5
H18A C18 H18B 109.5
C15 C18 H18C 109.5
H18A C18 H18C 109.5
H18B C18 H18C 109.5
O11 N11 C11 133.9(2)
O11 N11 O12 118.92(18)
C11 N11 O12 107.20(17)
C12 N12 O12 105.41(17)
N12 O12 N11 108.77(15)
N31 C31 C32 106.5(2)
N31 C31 C36 130.4(2)
C32 C31 C36 123.1(2)
N32 C32 C31 112.1(2)
N32 C32 C33 128.6(2)
C31 C32 C33 119.3(2)
C34 C33 C32 118.7(2)
C34 C33 H33 120.7
C32 C33 H33 120.7
C33 C34 C35 121.0(3)
C33 C34 C37 120.4(2)
C35 C34 C37 118.4(3)
C36 C35 C34 120.8(3)
C36 C35 C38 119.7(2)
C34 C35 C38 119.4(3)
C35 C36 C31 117.0(2)
C35 C36 H36 121.5
C31 C36 H36 121.5
C34 C37 H37A 109.5
C34 C37 H37B 109.5
H37A C37 H37B 109.5
C34 C37 H37C 109.5
H37A C37 H37C 109.5
H37B C37 H37C 109.5
C35 C38 H38A 109.5
C35 C38 H38B 109.5
H38A C38 H38B 109.5
C35 C38 H38C 109.5
H38A C38 H38C 109.5
H38B C38 H38C 109.5
O31 N31 C31 133.8(2)
O31 N31 O32 118.97(18)
C31 N31 O32 107.21(17)
C32 N32 O32 105.40(17)
N32 O32 N31 108.76(15)
N51 C51 C52 106.5(2)
N51 C51 C56 130.4(2)
C52 C51 C56 123.1(2)
N52 C52 C51 112.1(2)
N52 C52 C53 128.6(2)
C51 C52 C53 119.3(2)
C54 C53 C52 118.7(2)
C54 C53 H53 120.7
C52 C53 H53 120.7
C53 C54 C55 121.1(3)
C53 C54 C57 120.4(2)
C55 C54 C57 118.5(3)
C56 C55 C54 120.8(2)
C56 C55 C58 119.7(2)
C54 C55 C58 119.5(3)
C55 C56 C51 117.0(2)
C55 C56 H56 121.5
C51 C56 H56 121.5
C54 C57 H57A 109.5
C54 C57 H57B 109.5
H57A C57 H57B 109.5
C54 C57 H57C 109.5
H57A C57 H57C 109.5
H57B C57 H57C 109.5
C55 C58 H58A 109.5
C55 C58 H58B 109.5
H58A C58 H58B 109.5
C55 C58 H58C 109.5
H58A C58 H58C 109.5
H58B C58 H58C 109.5
O51 N51 C51 133.9(2)
O51 N51 O52 118.89(17)
C51 N51 O52 107.20(16)
C52 N52 O52 105.40(17)
N52 O52 N51 108.77(14)
N41 C41 C42 106.5(2)
N41 C41 C46 130.3(2)
C42 C41 C46 123.1(2)
N42 C42 C41 112.1(2)
N42 C42 C43 128.6(2)
C41 C42 C43 119.3(2)
C44 C43 C42 118.7(2)
C44 C43 H43 120.7
C42 C43 H43 120.7
C43 C44 C45 121.1(3)
C43 C44 C47 120.4(2)
C45 C44 C47 118.5(3)
C46 C45 C44 120.8(3)
C46 C45 C48 119.7(2)
C44 C45 C48 119.5(3)
C45 C46 C41 117.0(2)
C45 C46 H46 121.5
C41 C46 H46 121.5
C44 C47 H47A 109.5
C44 C47 H47B 109.5
H47A C47 H47B 109.5
C44 C47 H47C 109.5
H47A C47 H47C 109.5
H47B C47 H47C 109.5
C45 C48 H48A 109.5
C45 C48 H48B 109.5
H48A C48 H48B 109.5
C45 C48 H48C 109.5
H48A C48 H48C 109.5
H48B C48 H48C 109.5
O41 N41 C41 133.9(2)
O41 N41 O42 118.89(18)
C41 N41 O42 107.22(17)
C42 N42 O42 105.42(17)
N42 O42 N41 108.73(15)
N21 C21 C22 106.5(2)
N21 C21 C26 130.4(2)
C22 C21 C26 123.1(2)
N22 C22 C21 112.1(2)
N22 C22 C23 128.6(2)
C21 C22 C23 119.3(2)
C24 C23 C22 118.7(2)
C24 C23 H23 120.7
C22 C23 H23 120.7
C23 C24 C25 121.0(3)
C23 C24 C27 120.4(2)
C25 C24 C27 118.5(3)
C26 C25 C24 120.7(3)
C26 C25 C28 119.6(2)
C24 C25 C28 119.5(3)
C25 C26 C21 117.0(2)
C25 C26 H26 121.5
C21 C26 H26 121.5
C24 C27 H27A 109.5
C24 C27 H27B 109.5
H27A C27 H27B 109.5
C24 C27 H27C 109.5
H27A C27 H27C 109.5
H27B C27 H27C 109.5
C25 C28 H28A 109.5
C25 C28 H28B 109.5
H28A C28 H28B 109.5
C25 C28 H28C 109.5
H28A C28 H28C 109.5
H28B C28 H28C 109.5
O21 N21 C21 133.9(2)
O21 N21 O22 118.91(18)
C21 N21 O22 107.21(17)
C22 N22 O22 105.41(17)
N22 O22 N21 108.77(15)
N21A C21A C22A 106.5(2)
N21A C21A C26A 130.3(2)
C22A C21A C26A 123.1(2)
N22A C22A C21A 112.1(2)
N22A C22A C23A 128.5(2)
C21A C22A C23A 119.3(2)
C24A C23A C22A 118.7(2)
C24A C23A H23A 120.7
C22A C23A H23A 120.7
C23A C24A C25A 121.0(3)
C23A C24A C27A 120.4(2)
C25A C24A C27A 118.4(3)
C26A C25A C24A 120.7(3)
C26A C25A C28A 119.6(2)
C24A C25A C28A 119.5(3)
C25A C26A C21A 117.0(2)
C25A C26A H26A 121.5
C21A C26A H26A 121.5
C24A C27A H27D 109.5
C24A C27A H27E 109.5
H27D C27A H27E 109.5
C24A C27A H27F 109.5
H27D C27A H27F 109.5
H27E C27A H27F 109.5
C25A C28A H28D 109.5
C25A C28A H28E 109.5
H28D C28A H28E 109.5
C25A C28A H28F 109.5
H28D C28A H28F 109.5
H28E C28A H28F 109.5
O21A N21A C21A 133.9(2)
O21A N21A O22A 118.92(18)
C21A N21A O22A 107.20(17)
C22A N22A O22A 105.41(17)
N22A O22A N21A 108.78(15)
N41A C41A C42A 106.5(2)
N41A C41A C46A 130.3(2)
C42A C41A C46A 123.1(2)
N42A C42A C41A 112.1(2)
N42A C42A C43A 128.5(2)
C41A C42A C43A 119.3(2)
C44A C43A C42A 118.7(2)
C44A C43A H43A 120.7
C42A C43A H43A 120.7
C43A C44A C45A 121.1(3)
C43A C44A C47A 120.3(2)
C45A C44A C47A 118.4(3)
C46A C45A C44A 120.8(3)
C46A C45A C48A 119.6(2)
C44A C45A C48A 119.4(3)
C45A C46A C41A 117.0(2)
C45A C46A H46A 121.5
C41A C46A H46A 121.5
C44A C47A H47D 109.5
C44A C47A H47E 109.5
H47D C47A H47E 109.5
C44A C47A H47F 109.5
H47D C47A H47F 109.5
H47E C47A H47F 109.5
C45A C48A H48D 109.5
C45A C48A H48E 109.5
H48D C48A H48E 109.5
C45A C48A H48F 109.5
H48D C48A H48F 109.5
H48E C48A H48F 109.5
O41A N41A C41A 133.9(2)
O41A N41A O42A 118.87(18)
C41A N41A O42A 107.19(17)
C42A N42A O42A 105.42(17)
N42A O42A N41A 108.74(15)
N51A C51A C52A 106.5(2)
N51A C51A C56A 130.3(2)
C52A C51A C56A 123.1(2)
N52A C52A C51A 112.1(2)
N52A C52A C53A 128.6(2)
C51A C52A C53A 119.3(2)
C54A C53A C52A 118.7(2)
C54A C53A H53A 120.7
C52A C53A H53A 120.7
C53A C54A C55A 121.0(3)
C53A C54A C57A 120.3(2)
C55A C54A C57A 118.4(3)
C56A C55A C54A 120.7(3)
C56A C55A C58A 119.6(2)
C54A C55A C58A 119.5(3)
C55A C56A C51A 117.0(2)
C55A C56A H56A 121.5
C51A C56A H56A 121.5
C54A C57A H57D 109.5
C54A C57A H57E 109.5
H57D C57A H57E 109.5
C54A C57A H57F 109.5
H57D C57A H57F 109.5
H57E C57A H57F 109.5
C55A C58A H58D 109.5
C55A C58A H58E 109.5
H58D C58A H58E 109.5
C55A C58A H58F 109.5
H58D C58A H58F 109.5
H58E C58A H58F 109.5
O51A N51A C51A 133.9(2)
O51A N51A O52A 118.91(18)
C51A N51A O52A 107.20(17)
C52A N52A O52A 105.37(18)
N52A O52A N51A 108.74(15)
N31A C31A C32A 106.5(2)
N31A C31A C36A 130.4(2)
C32A C31A C36A 123.1(2)
N32A C32A C31A 112.1(2)
N32A C32A C33A 128.6(2)
C31A C32A C33A 119.3(2)
C34A C33A C32A 118.7(2)
C34A C33A H33A 120.6
C32A C33A H33A 120.6
C33A C34A C35A 121.0(3)
C33A C34A C37A 120.3(2)
C35A C34A C37A 118.4(3)
C36A C35A C34A 120.7(3)
C36A C35A C38A 119.6(2)
C34A C35A C38A 119.4(3)
C35A C36A C31A 117.0(2)
C35A C36A H36A 121.5
C31A C36A H36A 121.5
C34A C37A H37D 109.5
C34A C37A H37E 109.5
H37D C37A H37E 109.5
C34A C37A H37F 109.5
H37D C37A H37F 109.5
H37E C37A H37F 109.5
C35A C38A H38D 109.5
C35A C38A H38E 109.5
H38D C38A H38E 109.5
C35A C38A H38F 109.5
H38D C38A H38F 109.5
H38E C38A H38F 109.5
O31A N31A C31A 133.9(2)
O31A N31A O32A 118.89(18)
C31A N31A O32A 107.19(17)
C32A N32A O32A 105.39(17)
N32A O32A N31A 108.77(15)
N11A C11A C12A 106.5(2)
N11A C11A C16A 130.4(2)
C12A C11A C16A 123.1(2)
N12A C12A C11A 112.1(2)
N12A C12A C13A 128.5(2)
C11A C12A C13A 119.3(2)
C14A C13A C12A 118.7(2)
C14A C13A H13A 120.7
C12A C13A H13A 120.7
C13A C14A C15A 121.0(3)
C13A C14A C17A 120.3(2)
C15A C14A C17A 118.5(3)
C16A C15A C14A 120.7(3)
C16A C15A C18A 119.6(2)
C14A C15A C18A 119.4(3)
C15A C16A C11A 117.0(2)
C15A C16A H16A 121.5
C11A C16A H16A 121.5
C14A C17A H17D 109.5
C14A C17A H17E 109.5
H17D C17A H17E 109.5
C14A C17A H17F 109.5
H17D C17A H17F 109.5
H17E C17A H17F 109.5
C15A C18A H18D 109.5
C15A C18A H18E 109.5
H18D C18A H18E 109.5
C15A C18A H18F 109.5
H18D C18A H18F 109.5
H18E C18A H18F 109.5
O11A N11A C11A 133.9(2)
O11A N11A O12A 118.89(18)
C11A N11A O12A 107.19(17)
C12A N12A O12A 105.39(17)
N12A O12A N11A 108.76(15)

loop_
_geom_bond_atom_site_label_1
_geom_bond_atom_site_label_2
_geom_bond_distance
C11 N11 1.335(3)
C11 C12 1.406(2)
C11 C16 1.411(3)
C12 N12 1.334(3)
C12 C13 1.415(3)
C13 C14 1.366(3)
C13 H13 0.9500
C14 C15 1.466(2)
C14 C17 1.499(4)
C15 C16 1.368(3)
C15 C18 1.507(3)
C16 H16 0.9500
C17 H17A 0.9800
C17 H17B 0.9800
C17 H17C 0.9800
C18 H18A 0.9800
C18 H18B 0.9800
C18 H18C 0.9800
N11 O11 1.245(2)
N11 O12 1.434(2)
N12 O12 1.379(2)
C31 N31 1.335(3)
C31 C32 1.406(2)
C31 C36 1.411(3)
C32 N32 1.334(3)
C32 C33 1.415(3)
C33 C34 1.365(3)
C33 H33 0.9500
C34 C35 1.466(2)
C34 C37 1.499(4)
C35 C36 1.368(3)
C35 C38 1.507(3)
C36 H36 0.9500
C37 H37A 0.9800
C37 H37B 0.9800
C37 H37C 0.9800
C38 H38A 0.9800
C38 H38B 0.9800
C38 H38C 0.9800
N31 O31 1.245(2)
N31 O32 1.434(2)
N32 O32 1.380(2)
C51 N51 1.335(3)
C51 C52 1.406(2)
C51 C56 1.411(3)
C52 N52 1.334(3)
C52 C53 1.415(3)
C53 C54 1.365(3)
C53 H53 0.9500
C54 C55 1.466(2)
C54 C57 1.499(3)
C55 C56 1.368(3)
C55 C58 1.507(3)
C56 H56 0.9500
C57 H57A 0.9800
C57 H57B 0.9800
C57 H57C 0.9800
C58 H58A 0.9800
C58 H58B 0.9800
C58 H58C 0.9800
N51 O51 1.245(2)
N51 O52 1.435(2)
N52 O52 1.379(2)
C41 N41 1.335(3)
C41 C42 1.406(2)
C41 C46 1.411(3)
C42 N42 1.334(3)
C42 C43 1.415(3)
C43 C44 1.365(3)
C43 H43 0.9500
C44 C45 1.466(2)
C44 C47 1.499(4)
C45 C46 1.368(3)
C45 C48 1.507(3)
C46 H46 0.9500
C47 H47A 0.9800
C47 H47B 0.9800
C47 H47C 0.9800
C48 H48A 0.9800
C48 H48B 0.9800
C48 H48C 0.9800
N41 O41 1.245(2)
N41 O42 1.435(2)
N42 O42 1.380(2)
C21 N21 1.335(3)
C21 C22 1.406(2)
C21 C26 1.411(3)
C22 N22 1.334(3)
C22 C23 1.415(3)
C23 C24 1.365(3)
C23 H23 0.9500
C24 C25 1.466(2)
C24 C27 1.499(4)
C25 C26 1.368(3)
C25 C28 1.507(3)
C26 H26 0.9500
C27 H27A 0.9800
C27 H27B 0.9800
C27 H27C 0.9800
C28 H28A 0.9800
C28 H28B 0.9800
C28 H28C 0.9800
N21 O21 1.245(2)
N21 O22 1.434(2)
N22 O22 1.379(2)
C21A N21A 1.335(3)
C21A C22A 1.406(2)
C21A C26A 1.411(3)
C22A N22A 1.334(3)
C22A C23A 1.415(3)
C23A C24A 1.365(3)
C23A H23A 0.9500
C24A C25A 1.466(2)
C24A C27A 1.499(4)
C25A C26A 1.368(3)
C25A C28A 1.507(3)
C26A H26A 0.9500
C27A H27D 0.9800
C27A H27E 0.9800
C27A H27F 0.9800
C28A H28D 0.9800
C28A H28E 0.9800
C28A H28F 0.9800
N21A O21A 1.245(2)
N21A O22A 1.434(2)
N22A O22A 1.379(2)
C41A N41A 1.335(3)
C41A C42A 1.406(2)
C41A C46A 1.411(3)
C42A N42A 1.334(3)
C42A C43A 1.415(3)
C43A C44A 1.365(3)
C43A H43A 0.9500
C44A C45A 1.466(2)
C44A C47A 1.499(4)
C45A C46A 1.368(3)
C45A C48A 1.507(3)
C46A H46A 0.9500
C47A H47D 0.9800
C47A H47E 0.9800
C47A H47F 0.9800
C48A H48D 0.9800
C48A H48E 0.9800
C48A H48F 0.9800
N41A O41A 1.245(2)
N41A O42A 1.435(2)
N42A O42A 1.380(2)
C51A N51A 1.335(3)
C51A C52A 1.406(2)
C51A C56A 1.411(3)
C52A N52A 1.334(3)
C52A C53A 1.414(3)
C53A C54A 1.366(3)
C53A H53A 0.9500
C54A C55A 1.466(2)
C54A C57A 1.499(4)
C55A C56A 1.368(3)
C55A C58A 1.507(3)
C56A H56A 0.9500
C57A H57D 0.9800
C57A H57E 0.9800
C57A H57F 0.9800
C58A H58D 0.9800
C58A H58E 0.9800
C58A H58F 0.9800
N51A O51A 1.245(2)
N51A O52A 1.435(2)
N52A O52A 1.380(2)
C31A N31A 1.335(3)
C31A C32A 1.406(2)
C31A C36A 1.411(3)
C32A N32A 1.334(3)
C32A C33A 1.414(3)
C33A C34A 1.365(3)
C33A H33A 0.9500
C34A C35A 1.467(2)
C34A C37A 1.499(4)
C35A C36A 1.368(3)
C35A C38A 1.507(3)
C36A H36A 0.9500
C37A H37D 0.9800
C37A H37E 0.9800
C37A H37F 0.9800
C38A H38D 0.9800
C38A H38E 0.9800
C38A H38F 0.9800
N31A O31A 1.245(2)
N31A O32A 1.435(2)
N32A O32A 1.379(2)
C11A N11A 1.335(3)
C11A C12A 1.406(2)
C11A C16A 1.411(3)
C12A N12A 1.334(3)
C12A C13A 1.414(3)
C13A C14A 1.366(3)
C13A H13A 0.9500
C14A C15A 1.466(2)
C14A C17A 1.499(4)
C15A C16A 1.368(3)
C15A C18A 1.507(3)
C16A H16A 0.9500
C17A H17D 0.9800
C17A H17E 0.9800
C17A H17F 0.9800
C18A H18D 0.9800
C18A H18E 0.9800
C18A H18F 0.9800
N11A O11A 1.245(2)
N11A O12A 1.435(2)
N12A O12A 1.379(2)

loop_
_geom_torsion_atom_site_label_1
_geom_torsion_atom_site_label_2
_geom_torsion_atom_site_label_3
_geom_torsion_atom_site_label_4
_geom_torsion
N11 C11 C12 N12 1.9(14)
C16 C11 C12 N12 -179.5(15)
N11 C11 C12 C13 -177.8(16)
C16 C11 C12 C13 1(2)
N12 C12 C13 C14 -178.9(14)
C11 C12 C13 C14 1(2)
C12 C13 C14 C15 -3(2)
C12 C13 C14 C17 -178.6(18)
C13 C14 C15 C16 4(2)
C17 C14 C15 C16 179.6(16)
C13 C14 C15 C18 179.2(16)
C17 C14 C15 C18 -5.0(19)
C14 C15 C16 C11 -2(2)
C18 C15 C16 C11 -177.6(19)
N11 C11 C16 C15 178.3(16)
C12 C11 C16 C15 0(2)
C12 C11 N11 O11 179.8(8)
C16 C11 N11 O11 1(2)
C12 C11 N11 O12 -1.6(11)
C16 C11 N11 O12 179.9(16)
C11 C12 N12 O12 -1.3(12)
C13 C12 N12 O12 178.4(17)
C12 N12 O12 N11 0.2(9)
O11 N11 O12 N12 179.7(5)
C11 N11 O12 N12 0.9(9)
N31 C31 C32 N32 2.4(11)
C36 C31 C32 N32 -179.6(12)
N31 C31 C32 C33 -178.5(12)
C36 C31 C32 C33 -0.4(18)
N32 C32 C33 C34 -178.1(11)
C31 C32 C33 C34 2.9(19)
C32 C33 C34 C35 -3.7(16)
C32 C33 C34 C37 -179.0(13)
C33 C34 C35 C36 2.1(12)
C37 C34 C35 C36 177.4(11)
C33 C34 C35 C38 -173.9(13)
C37 C34 C35 C38 1.4(11)
C34 C35 C36 C31 0.4(14)
C38 C35 C36 C31 176.4(13)
N31 C31 C36 C35 176.4(11)
C32 C31 C36 C35 -1.2(18)
C32 C31 N31 O31 178.5(7)
C36 C31 N31 O31 0.6(19)
C32 C31 N31 O32 -1.8(10)
C36 C31 N31 O32 -179.7(13)
C31 C32 N32 O32 -1.8(10)
C33 C32 N32 O32 179.2(13)
C32 N32 O32 N31 0.6(7)
O31 N31 O32 N32 -179.4(5)
C31 N31 O32 N32 0.8(8)
N51 C51 C52 N52 -0.4(4)
C56 C51 C52 N52 -179.4(5)
N51 C51 C52 C53 179.5(4)
C56 C51 C52 C53 0.5(6)
N52 C52 C53 C54 179.5(5)
C51 C52 C53 C54 -0.4(8)
C52 C53 C54 C55 -0.1(8)
C52 C53 C54 C57 -179.2(6)
C53 C54 C55 C56 0.5(8)
C57 C54 C55 C56 179.7(6)
C53 C54 C55 C58 179.8(7)
C57 C54 C55 C58 -1.1(7)
C54 C55 C56 C51 -0.5(8)
C58 C55 C56 C51 -179.7(7)
N51 C51 C56 C55 -178.8(5)
C52 C51 C56 C55 -0.1(7)
C52 C51 N51 O51 179.9(4)
C56 C51 N51 O51 -1.2(7)
C52 C51 N51 O52 0.2(4)
C56 C51 N51 O52 179.0(5)
C51 C52 N52 O52 0.4(4)
C53 C52 N52 O52 -179.4(5)
C52 N52 O52 N51 -0.3(3)
O51 N51 O52 N52 -179.7(3)
C51 N51 O52 N52 0.1(3)
N41 C41 C42 N42 0.9(12)
C46 C41 C42 N42 177.8(10)
N41 C41 C42 C43 179.0(12)
C46 C41 C42 C43 -4.0(17)
N42 C42 C43 C44 -178.9(13)
C41 C42 C43 C44 3.3(19)
C42 C43 C44 C45 -1.3(19)
C42 C43 C44 C47 -177.4(16)
C43 C44 C45 C46 -0.2(16)
C47 C44 C45 C46 176.0(14)
C43 C44 C45 C48 -176.5(16)
C47 C44 C45 C48 -0.3(15)
C44 C45 C46 C41 -0.4(15)
C48 C45 C46 C41 175.9(14)
N41 C41 C46 C45 178.7(12)
C42 C41 C46 C45 2.5(16)
C42 C41 N41 O41 -178.4(7)
C46 C41 N41 O41 4.9(18)
C42 C41 N41 O42 0.1(10)
C46 C41 N41 O42 -176.6(11)
C41 C42 N42 O42 -1.4(10)
C43 C42 N42 O42 -179.4(12)
C42 N42 O42 N41 1.4(8)
O41 N41 O42 N42 177.8(5)
C41 N41 O42 N42 -0.9(8)
N21 C21 C22 N22 0.5(9)
C26 C21 C22 N22 179.5(8)
N21 C21 C22 C23 -177.6(8)
C26 C21 C22 C23 1.5(12)
N22 C22 C23 C24 -179.0(8)
C21 C22 C23 C24 -1.3(12)
C22 C23 C24 C25 2.7(11)
C22 C23 C24 C27 -174.3(12)
C23 C24 C25 C26 -4.2(11)
C27 C24 C25 C26 172.8(13)
C23 C24 C25 C28 179.9(10)
C27 C24 C25 C28 -3.1(12)
C24 C25 C26 C21 4.1(13)
C28 C25 C26 C21 -180.0(10)
N21 C21 C26 C25 175.9(11)
C22 C21 C26 C25 -2.9(13)
C22 C21 N21 O21 -179.0(6)
C26 C21 N21 O21 2.1(13)
C22 C21 N21 O22 -0.4(8)
C26 C21 N21 O22 -179.3(8)
C21 C22 N22 O22 -0.4(8)
C23 C22 N22 O22 177.5(8)
C22 N22 O22 N21 0.1(6)
O21 N21 O22 N22 179.0(4)
C21 N21 O22 N22 0.2(7)
N21A C21A C22A N22A -1.0(16)
C26A C21A C22A N22A 175.5(15)
N21A C21A C22A C23A -178.7(13)
C26A C21A C22A C23A -2(2)
N22A C22A C23A C24A -175(2)
C21A C22A C23A C24A 2(2)
C22A C23A C24A C25A -3(2)
C22A C23A C24A C27A -178.2(18)
C23A C24A C25A C26A 3.6(18)
C27A C24A C25A C26A 178.9(18)
C23A C24A C25A C28A -172(2)
C27A C24A C25A C28A 4(2)
C24A C25A C26A C21A -3.3(18)
C28A C25A C26A C21A 172(2)
N21A C21A C26A C25A 178.3(14)
C22A C21A C26A C25A 3(2)
C22A C21A N21A O21A -179.0(13)
C26A C21A N21A O21A 5(2)
C22A C21A N21A O22A 0.8(13)
C26A C21A N21A O22A -175.4(15)
C21A C22A N22A O22A 0.8(15)
C23A C22A N22A O22A 178.1(14)
C22A N22A O22A N21A -0.2(12)
O21A N21A O22A N22A 179.5(8)
C21A N21A O22A N22A -0.4(11)
N41A C41A C42A N42A -1.5(15)
C46A C41A C42A N42A -178.0(15)
N41A C41A C42A C43A -178.2(12)
C46A C41A C42A C43A 5(2)
N42A C42A C43A C44A -179.2(14)
C41A C42A C43A C44A -3(2)
C42A C43A C44A C45A 0.2(19)
C42A C43A C44A C47A -175.0(17)
C43A C44A C45A C46A 0.7(19)
C47A C44A C45A C46A 176(2)
C43A C44A C45A C48A -174.6(18)
C47A C44A C45A C48A 0.7(18)
C44A C45A C46A C41A 1(2)
C48A C45A C46A C41A 176.6(19)
N41A C41A C46A C45A -179.9(15)
C42A C41A C46A C45A -4(2)
C42A C41A N41A O41A 179.3(10)
C46A C41A N41A O41A -5(2)
C42A C41A N41A O42A 2.1(12)
C46A C41A N41A O42A 178.3(15)
C41A C42A N42A O42A 0.1(13)
C43A C42A N42A O42A 176.5(13)
C42A N42A O42A N41A 1.2(10)
O41A N41A O42A N42A -179.9(6)
C41A N41A O42A N42A -2.2(10)
N51A C51A C52A N52A -2.7(17)
C56A C51A C52A N52A 179.9(19)
N51A C51A C52A C53A 175(2)
C56A C51A C52A C53A -2(3)
N52A C52A C53A C54A -180(2)
C51A C52A C53A C54A 3(3)
C52A C53A C54A C55A 0(3)
C52A C53A C54A C57A 175(3)
C53A C54A C55A C56A -3(3)
C57A C54A C55A C56A -178(3)
C53A C54A C55A C58A -179(2)
C57A C54A C55A C58A 6(3)
C54A C55A C56A C51A 4(3)
C58A C55A C56A C51A 179(2)
N51A C51A C56A C55A -178(2)
C52A C51A C56A C55A -1(3)
C52A C51A N51A O51A -177.5(18)
C56A C51A N51A O51A 0(3)
C52A C51A N51A O52A 0.6(17)
C56A C51A N51A O52A 178(2)
C51A C52A N52A O52A 3.5(14)
C53A C52A N52A O52A -174(2)
C52A N52A O52A N51A -3.0(14)
O51A N51A O52A N52A 179.9(14)
C51A N51A O52A N52A 1.5(16)
N31A C31A C32A N32A -3.1(18)
C36A C31A C32A N32A 178(2)
N31A C31A C32A C33A 178.9(18)
C36A C31A C32A C33A 0(3)
N32A C32A C33A C34A -177.4(18)
C31A C32A C33A C34A 0(3)
C32A C33A C34A C35A 1(2)
C32A C33A C34A C37A -173(2)
C33A C34A C35A C36A -3.2(17)
C37A C34A C35A C36A 171.1(19)
C33A C34A C35A C38A -177.4(18)
C37A C34A C35A C38A -3.1(17)
C34A C35A C36A C31A 4(2)
C38A C35A C36A C31A 178(2)
N31A C31A C36A C35A 179.5(17)
C32A C31A C36A C35A -2(3)
C32A C31A N31A O31A -176.1(13)
C36A C31A N31A O31A 2(3)
C32A C31A N31A O32A 2.3(14)
C36A C31A N31A O32A -179(2)
C31A C32A N32A O32A 2.5(17)
C33A C32A N32A O32A -180(2)
C32A N32A O32A N31A -1.1(13)
O31A N31A O32A N32A 177.8(8)
C31A N31A O32A N32A -0.8(12)
N11A C11A C12A N12A -3.1(17)
C16A C11A C12A N12A 177(2)
N11A C11A C12A C13A 179.6(18)
C16A C11A C12A C13A 0(3)
N12A C12A C13A C14A -178(2)
C11A C12A C13A C14A -2(3)
C12A C13A C14A C15A 4(3)
C12A C13A C14A C17A 179(2)
C13A C14A C15A C16A -4(3)
C17A C14A C15A C16A -179(2)
C13A C14A C15A C18A -179(2)
C17A C14A C15A C18A 6(2)
C14A C15A C16A C11A 2(3)
C18A C15A C16A C11A 177(2)
N11A C11A C16A C15A -179.7(18)
C12A C11A C16A C15A 0(3)
C12A C11A N11A O11A -177.7(11)
C16A C11A N11A O11A 2(3)
C12A C11A N11A O12A 1.8(14)
C16A C11A N11A O12A -178(2)
C11A C12A N12A O12A 3.0(15)
C13A C12A N12A O12A -180.0(19)
C12A N12A O12A N11A -1.8(11)
O11A N11A O12A N12A 179.5(6)
C11A N11A O12A N12A 0.0(11)
